data_2207658
loop_
_publ_author_name
'Van\<co, J\'an'
'Marek, Jarom\'ir'
'\<Svajlenov\'a, O\<lga'

_publ_section_title
;
 4-(Diethylamino)salicylaldehyde
;
_journal_coeditor_code SU6234
_journal_issue 12
_journal_name_full 'Acta Crystallographica Section E'
_journal_page_first o4209
_journal_page_last o4211
_journal_paper_doi 10.1107/S1600536805037323
_journal_volume 61
_journal_year 2005
_chemical_formula_iupac 'C11 H15 N O2'
_chemical_formula_moiety 'C11 H15 N O2'
_chemical_formula_sum 'C11 H15 N O2'
_chemical_formula_weight 193.24
_chemical_melting_point 335
_chemical_name_systematic
;
4-(Diethylamino)salicylaldehyde
;
_space_group_IT_number 2
_symmetry_cell_setting triclinic
_symmetry_space_group_name_Hall '-P 1'
_symmetry_space_group_name_H-M 'P -1'
_atom_sites_solution_hydrogens geom
_atom_sites_solution_primary direct
_atom_sites_solution_secondary difmap
_audit_creation_method SHELXL97
_cell_angle_alpha 94.103(11)
_cell_angle_beta 107.421(13)
_cell_angle_gamma 97.215(12)
_cell_formula_units_Z 2
_cell_length_a 7.0605(11)
_cell_length_b 8.1633(11)
_cell_length_c 9.2352(13)
_cell_measurement_reflns_used 2035
_cell_measurement_temperature 120(2)
_cell_measurement_theta_max 28.344
_cell_measurement_theta_min 2.254
_cell_volume 500.49(13)
_computing_cell_refinement 'CrysAlis RED (Oxford Diffraction, 2002)'
_computing_data_collection 'CrysAlis CCD (Oxford Diffraction, 2002)'
_computing_data_reduction 'CrysAlis RED'
_computing_molecular_graphics 'ORTEPIII (Johnson & Burnett, 1996)'
_computing_publication_material 'SHELXL97 and PARST (Nardelli, 1995)'
_computing_structure_refinement 'SHELXL97 (Sheldrick, 1997)'
_computing_structure_solution 'SHELXS97 (Sheldrick, 1990)'
_diffrn_ambient_temperature 120(2)
_diffrn_detector_area_resol_mean 16.3
_diffrn_measured_fraction_theta_full 0.997
_diffrn_measured_fraction_theta_max 0.997
_diffrn_measurement_device_type 'Kuma KM-4 CCD area-detector'
_diffrn_measurement_method 'rotation method, \w'
_diffrn_radiation_monochromator 'Oxford Enhance'
_diffrn_radiation_source 'fine-focus sealed tube'
_diffrn_radiation_type MoK\a
_diffrn_radiation_wavelength 0.71073
_diffrn_reflns_av_R_equivalents 0.0386
_diffrn_reflns_av_sigmaI/netI 0.0289
_diffrn_reflns_limit_h_max 7
_diffrn_reflns_limit_h_min -8
_diffrn_reflns_limit_k_max 9
_diffrn_reflns_limit_k_min -9
_diffrn_reflns_limit_l_max 10
_diffrn_reflns_limit_l_min -10
_diffrn_reflns_number 3791
_diffrn_reflns_theta_full 25.00
_diffrn_reflns_theta_max 25.00
_diffrn_reflns_theta_min 3.06
_diffrn_standards_number 0
_exptl_absorpt_coefficient_mu 0.088
_exptl_absorpt_correction_type none
_exptl_crystal_colour 'light brown'
_exptl_crystal_density_diffrn 1.282
_exptl_crystal_density_method 'not measured'
_exptl_crystal_description prism
_exptl_crystal_F_000 208
_exptl_crystal_size_max 0.40
_exptl_crystal_size_mid 0.40
_exptl_crystal_size_min 0.15
_refine_diff_density_max 0.183
_refine_diff_density_min -0.249
_refine_ls_extinction_method none
_refine_ls_goodness_of_fit_ref 1.081
_refine_ls_hydrogen_treatment mixed
_refine_ls_matrix_type full
_refine_ls_number_parameters 133
_refine_ls_number_reflns 1755
_refine_ls_number_restraints 1
_refine_ls_restrained_S_all 1.081
_refine_ls_R_factor_all 0.0434
_refine_ls_R_factor_gt 0.0360
_refine_ls_shift/su_max 0.017
_refine_ls_shift/su_mean 0.001
_refine_ls_structure_factor_coef Fsqd
_refine_ls_weighting_details 'calc w = 1/[\s^2^(Fo^2^)+(0.0625P)^2^+0.03P] where P = (Fo^2^+2Fc^2^)/3'
_refine_ls_weighting_scheme calc
_refine_ls_wR_factor_gt 0.0987
_refine_ls_wR_factor_ref 0.1032
_reflns_number_gt 1454
_reflns_number_total 1755
_reflns_threshold_expression I>2\s(I)
_cod_data_source_file su6234.cif
_cod_data_source_block I
_cod_depositor_comments
;
The following automatic conversions were performed:
'_symmetry_cell_setting' value 'Triclinic' changed to 'triclinic'
according to '/home/saulius/struct/CIF-dictionaries/cif_core.dic'
dictionary named 'cif_core.dic' version 2.4.1 from
2010-06-29.

'_geom_bond_publ_flag' value 'Y' changed to 'y' according to
'/home/saulius/struct/CIF-dictionaries/cif_core.dic' dictionary named
'cif_core.dic' version 2.4.1 from 2010-06-29 (6
times).

'_geom_angle_publ_flag' value 'Y' changed to 'y' according to
'/home/saulius/struct/CIF-dictionaries/cif_core.dic' dictionary named
'cif_core.dic' version 2.4.1 from 2010-06-29 (5 times).

Automatic conversion script
Id: cif_fix_enum 1527 2010-12-29 10:47:43Z saulius 

The following automatic conversions were performed:

'_symmetry_cell_setting' value 'Triclinic' changed to 'triclinic'
according to /home/saulius/struct/CIF-dictionaries/cif_core.dic
dictionary named 'cif_core.dic' version 2.4.1 from
2010-06-29.

'_geom_bond_publ_flag' value 'Y' changed to 'y'
according to /home/saulius/struct/CIF-dictionaries/cif_core.dic
dictionary named 'cif_core.dic' version 2.4.1 from 2010-06-29 (6
times).

'_geom_angle_publ_flag' value 'Y' changed to 'y' according
to /home/saulius/struct/CIF-dictionaries/cif_core.dic dictionary
named 'cif_core.dic' version 2.4.1 from 2010-06-29 (5 times).

Automatic conversion script
Id: cif_fix_values 1715 2011-07-08 13:25:40Z adriana 
;
_cod_original_cell_volume 500.49(12)
_cod_original_sg_symbol_H-M 'P - 1'
_cod_database_code 2207658
_cod_database_fobs_code 2207658

loop_
_symmetry_equiv_pos_as_xyz
'x, y, z'
'-x, -y, -z'

loop_
_atom_site_label
_atom_site_fract_x
_atom_site_fract_y
_atom_site_fract_z
_atom_site_U_iso_or_equiv
_atom_site_adp_type
_atom_site_calc_flag
_atom_site_refinement_flags
_atom_site_occupancy
_atom_site_type_symbol
O1 0.58345(13) 0.35453(11) 0.19320(10) 0.0265(3) Uani d D 1 O
O2 0.62628(13) 0.14626(11) 0.39828(10) 0.0293(3) Uani d . 1 O
N 0.06003(14) 0.68561(12) 0.13923(11) 0.0187(3) Uani d . 1 N
C1 0.43233(17) 0.40189(14) 0.24174(14) 0.0189(3) Uani d . 1 C
C2 0.38128(17) 0.32555(15) 0.36111(14) 0.0199(3) Uani d . 1 C
C3 0.22450(18) 0.38096(15) 0.40636(14) 0.0216(3) Uani d . 1 C
H3 0.1887 0.3332 0.4872 0.026 Uiso calc R 1 H
C4 0.12171(18) 0.50069(15) 0.33860(14) 0.0207(3) Uani d . 1 C
H4 0.0179 0.5354 0.3735 0.025 Uiso calc R 1 H
C5 0.16978(17) 0.57428(14) 0.21499(13) 0.0176(3) Uani d . 1 C
C6 0.33164(17) 0.52363(14) 0.17191(13) 0.0186(3) Uani d . 1 C
H6 0.3715 0.5741 0.0939 0.022 Uiso calc R 1 H
C7 0.48764(19) 0.20086(15) 0.43385(14) 0.0247(3) Uani d . 1 C
H7 0.4498 0.1565 0.5152 0.030 Uiso calc R 1 H
C8 0.11626(17) 0.76563(15) 0.01751(14) 0.0210(3) Uani d . 1 C
H8A -0.0013 0.8100 -0.0463 0.025 Uiso calc R 1 H
H8B 0.1503 0.6806 -0.0485 0.025 Uiso calc R 1 H
C9 0.29331(18) 0.90662(16) 0.07567(16) 0.0273(3) Uani d . 1 C
H9A 0.2592 0.9937 0.1378 0.041 Uiso calc R 1 H
H9B 0.3235 0.9530 -0.0114 0.041 Uiso calc R 1 H
H9C 0.4111 0.8638 0.1380 0.041 Uiso calc R 1 H
C10 -0.11158(17) 0.73782(15) 0.17904(14) 0.0209(3) Uani d . 1 C
H10A -0.1781 0.6438 0.2171 0.025 Uiso calc R 1 H
H10B -0.2100 0.7640 0.0854 0.025 Uiso calc R 1 H
C11 -0.05510(19) 0.88843(16) 0.29930(14) 0.0266(3) Uani d . 1 C
H11A 0.0430 0.8642 0.3924 0.040 Uiso calc R 1 H
H11B -0.1756 0.9139 0.3226 0.040 Uiso calc R 1 H
H11C 0.0036 0.9841 0.2603 0.040 Uiso calc R 1 H
H1 0.636(2) 0.2728(17) 0.2524(17) 0.054(5) Uiso d D 1 H

loop_
_atom_site_aniso_label
_atom_site_aniso_U_11
_atom_site_aniso_U_22
_atom_site_aniso_U_33
_atom_site_aniso_U_12
_atom_site_aniso_U_13
_atom_site_aniso_U_23
O1 0.0241(5) 0.0267(5) 0.0365(6) 0.0112(4) 0.0167(4) 0.0091(4)
O2 0.0287(5) 0.0254(5) 0.0344(6) 0.0115(4) 0.0075(4) 0.0040(4)
N 0.0187(5) 0.0187(5) 0.0205(5) 0.0046(4) 0.0078(4) 0.0049(4)
C1 0.0160(6) 0.0179(6) 0.0221(6) 0.0005(5) 0.0067(5) -0.0024(5)
C2 0.0220(6) 0.0165(6) 0.0192(6) 0.0018(5) 0.0040(5) 0.0008(5)
C3 0.0268(6) 0.0206(6) 0.0193(6) 0.0031(5) 0.0101(5) 0.0034(5)
C4 0.0224(6) 0.0215(6) 0.0213(7) 0.0046(5) 0.0109(5) 0.0021(5)
C5 0.0179(6) 0.0143(6) 0.0184(6) 0.0001(5) 0.0040(5) -0.0006(5)
C6 0.0195(6) 0.0180(6) 0.0192(6) 0.0007(5) 0.0077(5) 0.0036(5)
C7 0.0281(7) 0.0209(7) 0.0236(7) 0.0046(5) 0.0058(5) 0.0022(5)
C8 0.0201(6) 0.0227(7) 0.0212(6) 0.0040(5) 0.0068(5) 0.0067(5)
C9 0.0253(7) 0.0238(7) 0.0345(8) 0.0023(5) 0.0116(6) 0.0073(6)
C10 0.0193(6) 0.0213(6) 0.0245(7) 0.0065(5) 0.0081(5) 0.0062(5)
C11 0.0289(7) 0.0276(7) 0.0269(7) 0.0091(5) 0.0121(6) 0.0026(5)

loop_
_atom_type_symbol
_atom_type_description
_atom_type_scat_dispersion_real
_atom_type_scat_dispersion_imag
_atom_type_scat_source
C C 0.0033 0.0016 'International Tables Vol C Tables 4.2.6.8 and 6.1.1.4'
H H 0.0000 0.0000 'International Tables Vol C Tables 4.2.6.8 and 6.1.1.4'
N N 0.0061 0.0033 'International Tables Vol C Tables 4.2.6.8 and 6.1.1.4'
O O 0.0106 0.0060 'International Tables Vol C Tables 4.2.6.8 and 6.1.1.4'

loop_
_geom_angle_atom_site_label_1
_geom_angle_atom_site_label_2
_geom_angle_atom_site_label_3
_geom_angle
_geom_angle_publ_flag
C1 O1 H1 107.5(10) ?
C5 N C8 120.60(9) y
C5 N C10 122.54(9) y
C8 N C10 116.78(9) y
O1 C1 C6 118.51(10) ?
O1 C1 C2 119.85(11) ?
C6 C1 C2 121.63(11) ?
C3 C2 C1 116.95(11) ?
C3 C2 C7 121.76(11) ?
C1 C2 C7 121.27(11) ?
C4 C3 C2 122.58(11) ?
C4 C3 H3 118.7 ?
C2 C3 H3 118.7 ?
C3 C4 C5 120.35(11) ?
C3 C4 H4 119.8 ?
C5 C4 H4 119.8 ?
N C5 C6 121.26(10) ?
N C5 C4 121.15(11) ?
C6 C5 C4 117.56(11) ?
C1 C6 C5 120.85(10) ?
C1 C6 H6 119.6 ?
C5 C6 H6 119.6 ?
O2 C7 C2 124.66(11) ?
O2 C7 H7 117.7 ?
C2 C7 H7 117.7 ?
N C8 C9 113.96(10) y
N C8 H8A 108.8 ?
C9 C8 H8A 108.8 ?
N C8 H8B 108.8 ?
C9 C8 H8B 108.8 ?
H8A C8 H8B 107.7 ?
C8 C9 H9A 109.5 ?
C8 C9 H9B 109.5 ?
H9A C9 H9B 109.5 ?
C8 C9 H9C 109.5 ?
H9A C9 H9C 109.5 ?
H9B C9 H9C 109.5 ?
N C10 C11 113.93(10) y
N C10 H10A 108.8 ?
C11 C10 H10A 108.8 ?
N C10 H10B 108.8 ?
C11 C10 H10B 108.8 ?
H10A C10 H10B 107.7 ?
C10 C11 H11A 109.5 ?
C10 C11 H11B 109.5 ?
H11A C11 H11B 109.5 ?
C10 C11 H11C 109.5 ?
H11A C11 H11C 109.5 ?
H11B C11 H11C 109.5 ?

loop_
_geom_bond_atom_site_label_1
_geom_bond_atom_site_label_2
_geom_bond_distance
_geom_bond_publ_flag
O1 C1 1.3617(14) y
O1 H1 0.934(9) ?
O2 C7 1.2433(15) y
N C5 1.3635(15) y
N C8 1.4680(14) y
N C10 1.4694(14) y
C1 C6 1.3796(17) ?
C1 C2 1.4189(17) ?
C2 C3 1.4072(16) ?
C2 C7 1.4280(17) y
C3 C4 1.3665(17) ?
C3 H3 0.9500 ?
C4 C5 1.4346(16) ?
C4 H4 0.9500 ?
C5 C6 1.4152(16) ?
C6 H6 0.9500 ?
C7 H7 0.9500 ?
C8 C9 1.5244(17) ?
C8 H8A 0.9900 ?
C8 H8B 0.9900 ?
C9 H9A 0.9800 ?
C9 H9B 0.9800 ?
C9 H9C 0.9800 ?
C10 C11 1.5233(18) ?
C10 H10A 0.9900 ?
C10 H10B 0.9900 ?
C11 H11A 0.9800 ?
C11 H11B 0.9800 ?
C11 H11C 0.9800 ?

loop_
_geom_hbond_atom_site_label_D
_geom_hbond_atom_site_label_H
_geom_hbond_atom_site_label_A
_geom_hbond_site_symmetry_A
_geom_hbond_distance_DH
_geom_hbond_distance_HA
_geom_hbond_distance_DA
_geom_hbond_angle_DHA
O1 H1 O2 . 0.934(9) 1.767(12) 2.6107(12) 148.6(15)
C11 H11A O2 2_666 0.98 2.56 3.5090(17) 162

loop_
_cod_related_entry_id
_cod_related_entry_database
_cod_related_entry_code
1 ChemSpider 78744
